data_2221392
loop_
_publ_author_name
'Sharif, Shahzad'
'Tahir, M. Nawaz'
'Khan, Islam Ullah'
'Ahmad, Sarfraz'
'Salariya, Manan Ayub'

_publ_section_title
;Methyl
 2-(2-amino-1,3-thiazol-4-yl)-2-[(<i>Z</i>)-methoxycarbonylmethoxyimino]ethanoate
;
_journal_coeditor_code HK2639
_journal_issue 4
_journal_name_full 'Acta Crystallographica Section E'
_journal_page_first o713
_journal_paper_doi 10.1107/S1600536809007661
_journal_volume 65
_journal_year 2009
_chemical_formula_iupac 'C9 H11 N3 O5 S'
_chemical_formula_moiety 'C9 H11 N3 O5 S'
_chemical_formula_sum 'C9 H11 N3 O5 S'
_chemical_formula_weight 273.27
_chemical_name_systematic
;Methyl
2-(2-amino-1,3-thiazol-4-yl)-2-[(<i>Z</i>)-methoxycarbonylmethoxyimino]ethanoate
;
_space_group_IT_number 14
_symmetry_cell_setting monoclinic
_symmetry_space_group_name_Hall '-P 2ybc'
_symmetry_space_group_name_H-M 'P 1 21/c 1'
_atom_sites_solution_hydrogens geom
_atom_sites_solution_primary direct
_atom_sites_solution_secondary difmap
_audit_creation_method SHELXL-97
_cell_angle_alpha 90
_cell_angle_beta 120.016(8)
_cell_angle_gamma 90
_cell_formula_units_Z 4
_cell_length_a 12.240(2)
_cell_length_b 5.7500(8)
_cell_length_c 19.887(3)
_cell_measurement_reflns_used 2168
_cell_measurement_temperature 296(2)
_cell_measurement_theta_max 25.18
_cell_measurement_theta_min 2.18
_cell_volume 1211.9(3)
_computing_cell_refinement 'SAINT (Bruker, 2007)'
_computing_data_collection 'APEX2 (Bruker, 2007)'
_computing_data_reduction 'SAINT (Bruker, 2007)'
_computing_molecular_graphics 'ORTEP-3 for Windows (Farrugia, 1997) and PLATON (Spek, 2009)'
_computing_publication_material 'WinGX (Farrugia, 1999) and PLATON (Spek, 2009)'
_computing_structure_refinement 'SHELXL97 (Sheldrick, 2008)'
_computing_structure_solution 'SHELXS97 (Sheldrick, 2008)'
_diffrn_ambient_temperature 296(2)
_diffrn_detector_area_resol_mean 7.80
_diffrn_measured_fraction_theta_full 0.999
_diffrn_measured_fraction_theta_max 0.999
_diffrn_measurement_device_type 'Bruker Kappa APEXII CCD area-detector'
_diffrn_measurement_method \w
_diffrn_radiation_monochromator graphite
_diffrn_radiation_source 'fine-focus sealed tube'
_diffrn_radiation_type MoK\a
_diffrn_radiation_wavelength 0.71073
_diffrn_reflns_av_R_equivalents 0.0999
_diffrn_reflns_av_sigmaI/netI 0.0999
_diffrn_reflns_limit_h_max 14
_diffrn_reflns_limit_h_min -14
_diffrn_reflns_limit_k_max 6
_diffrn_reflns_limit_k_min -6
_diffrn_reflns_limit_l_max 23
_diffrn_reflns_limit_l_min -23
_diffrn_reflns_number 10459
_diffrn_reflns_theta_full 25.18
_diffrn_reflns_theta_max 25.18
_diffrn_reflns_theta_min 2.18
_diffrn_standards_number 0
_exptl_absorpt_coefficient_mu 0.285
_exptl_absorpt_correction_T_max 0.982
_exptl_absorpt_correction_T_min 0.975
_exptl_absorpt_correction_type multi-scan
_exptl_absorpt_process_details '(SADABS; Bruker, 2005)'
_exptl_crystal_colour yellow
_exptl_crystal_density_diffrn 1.498
_exptl_crystal_density_method 'not measured'
_exptl_crystal_description needle
_exptl_crystal_F_000 568
_exptl_crystal_size_max 0.22
_exptl_crystal_size_mid 0.08
_exptl_crystal_size_min 0.06
_refine_diff_density_max 0.238
_refine_diff_density_min -0.253
_refine_ls_extinction_method none
_refine_ls_goodness_of_fit_ref 1.013
_refine_ls_hydrogen_treatment constr
_refine_ls_matrix_type full
_refine_ls_number_parameters 163
_refine_ls_number_reflns 2168
_refine_ls_number_restraints 0
_refine_ls_restrained_S_all 1.013
_refine_ls_R_factor_all 0.1302
_refine_ls_R_factor_gt 0.0508
_refine_ls_shift/su_max 0.000
_refine_ls_shift/su_mean 0.000
_refine_ls_structure_factor_coef Fsqd
_refine_ls_weighting_details 'calc w=1/[\s^2^(Fo^2^)+(0.0434P)^2^] where P=(Fo^2^+2Fc^2^)/3'
_refine_ls_weighting_scheme calc
_refine_ls_wR_factor_gt 0.0983
_refine_ls_wR_factor_ref 0.1244
_reflns_number_gt 1102
_reflns_number_total 2168
_reflns_threshold_expression I>2\s(I)
_cod_data_source_file hk2639.cif
_cod_data_source_block I
_cod_original_sg_symbol_H-M 'P 21/c'
_cod_database_code 2221392
_cod_database_fobs_code 2221392

loop_
_symmetry_equiv_pos_site_id
_symmetry_equiv_pos_as_xyz
1 x,y,z
2 -x,1/2+y,1/2-z
3 -x,-y,-z
4 x,1/2-y,1/2+z

loop_
_atom_site_aniso_label
_atom_site_aniso_U_11
_atom_site_aniso_U_22
_atom_site_aniso_U_33
_atom_site_aniso_U_12
_atom_site_aniso_U_13
_atom_site_aniso_U_23
S1 0.0355(6) 0.0453(6) 0.0495(8) 0.0083(5) 0.0206(6) 0.0116(5)
O1 0.074(2) 0.0389(17) 0.047(2) -0.0059(15) 0.0348(18) 0.0026(14)
O2 0.094(3) 0.0595(19) 0.043(2) -0.0171(18) 0.0411(19) -0.0062(16)
O3 0.0295(16) 0.0579(18) 0.0405(18) -0.0004(13) 0.0175(14) 0.0102(14)
O4 0.057(2) 0.061(2) 0.045(2) 0.0107(16) 0.0098(18) 0.0004(16)
O5 0.052(2) 0.0447(19) 0.069(2) 0.0084(15) 0.0254(18) 0.0027(15)
N1 0.033(2) 0.0328(18) 0.039(2) 0.0001(15) 0.0176(18) 0.0045(15)
N2 0.034(2) 0.046(2) 0.062(3) 0.0034(16) 0.025(2) 0.0216(18)
N3 0.031(2) 0.047(2) 0.040(2) -0.0043(16) 0.0200(19) 0.0012(17)
C1 0.031(2) 0.035(2) 0.027(2) 0.0002(18) 0.014(2) 0.0013(17)
C2 0.044(3) 0.041(2) 0.039(3) 0.005(2) 0.022(2) 0.0073(19)
C3 0.031(2) 0.035(2) 0.031(2) 0.0007(19) 0.010(2) 0.0015(17)
C4 0.034(2) 0.034(2) 0.030(2) 0.0019(18) 0.017(2) 0.0007(18)
C5 0.035(2) 0.037(2) 0.040(3) -0.0008(19) 0.019(2) 0.000(2)
C6 0.092(4) 0.042(3) 0.064(3) 0.002(2) 0.048(3) 0.017(2)
C7 0.028(2) 0.044(2) 0.046(3) 0.0050(19) 0.012(2) 0.010(2)
C8 0.028(2) 0.049(3) 0.051(3) -0.001(2) 0.020(2) 0.004(2)
C9 0.084(4) 0.096(4) 0.045(3) 0.004(3) 0.017(3) -0.019(3)

loop_
_atom_site_type_symbol
_atom_site_label
_atom_site_fract_x
_atom_site_fract_y
_atom_site_fract_z
_atom_site_U_iso_or_equiv
_atom_site_thermal_displace_type
_atom_site_calc_flag
_atom_site_refinement_flags
_atom_site_occupancy
S S1 -0.20130(10) 0.51478(17) 0.37288(6) 0.0437(4) Uani . . 1.000
O O1 0.2059(3) 0.7883(4) 0.38158(15) 0.0513(11) Uani . . 1.000
O O2 0.1345(3) 0.5059(5) 0.29312(18) 0.0625(14) Uani . . 1.000
O O3 0.3512(2) 0.3538(4) 0.46873(15) 0.0426(10) Uani . . 1.000
O O4 0.5574(3) 0.3846(5) 0.67254(18) 0.0613(12) Uani . . 1.000
O O5 0.4360(3) 0.6603(5) 0.59065(17) 0.0574(11) Uani . . 1.000
N N1 -0.0076(3) 0.2430(5) 0.43907(18) 0.0351(11) Uani . . 1.000
N N2 -0.1795(3) 0.1177(5) 0.45036(18) 0.0469(14) Uani . . 1.000
N N3 0.2360(3) 0.3246(5) 0.46982(18) 0.0383(12) Uani . . 1.000
C C1 0.0212(3) 0.4257(6) 0.4048(2) 0.0312(12) Uani . . 1.000
C C2 -0.0702(3) 0.5859(6) 0.3675(2) 0.0408(16) Uani . . 1.000
C C3 -0.1223(4) 0.2676(6) 0.4263(2) 0.0348(12) Uani . . 1.000
C C4 0.1463(4) 0.4379(6) 0.4141(2) 0.0322(12) Uani . . 1.000
C C5 0.1617(4) 0.5785(7) 0.3553(3) 0.0372(14) Uani . . 1.000
C C6 0.2126(4) 0.9446(7) 0.3265(3) 0.0620(19) Uani . . 1.000
C C7 0.4506(3) 0.2847(6) 0.5423(2) 0.0422(14) Uani . . 1.000
C C8 0.4774(4) 0.4681(7) 0.6026(3) 0.0426(16) Uani . . 1.000
C C9 0.6022(5) 0.5459(9) 0.7365(3) 0.082(2) Uani . . 1.000
H H2 -0.06294 0.71649 0.34245 0.0490 Uiso . . 1.000
H H2A -0.14022 -0.00431 0.47613 0.0560 Uiso . . 1.000
H H2B -0.25559 0.14364 0.44005 0.0560 Uiso . . 1.000
H H6A 0.24631 1.09153 0.35108 0.0935 Uiso . . 1.000
H H6B 0.12955 0.96701 0.28279 0.0935 Uiso . . 1.000
H H6C 0.26633 0.87853 0.30921 0.0935 Uiso . . 1.000
H H7A 0.52605 0.25699 0.53910 0.0503 Uiso . . 1.000
H H7B 0.42814 0.14045 0.55766 0.0503 Uiso . . 1.000
H H9A 0.65920 0.46760 0.78391 0.1228 Uiso . . 1.000
H H9B 0.53185 0.60529 0.73993 0.1228 Uiso . . 1.000
H H9C 0.64524 0.67231 0.72808 0.1228 Uiso . . 1.000

loop_
_atom_type_symbol
_atom_type_description
_atom_type_scat_dispersion_real
_atom_type_scat_dispersion_imag
_atom_type_scat_source
C C 0.0033 0.0016 'International Tables Vol C Tables 4.2.6.8 and 6.1.1.4'
H H 0.0000 0.0000 'International Tables Vol C Tables 4.2.6.8 and 6.1.1.4'
N N 0.0061 0.0033 'International Tables Vol C Tables 4.2.6.8 and 6.1.1.4'
O O 0.0106 0.0060 'International Tables Vol C Tables 4.2.6.8 and 6.1.1.4'
S S 0.1246 0.1234 'International Tables Vol C Tables 4.2.6.8 and 6.1.1.4'

loop_
_geom_angle_atom_site_label_1
_geom_angle_atom_site_label_2
_geom_angle_atom_site_label_3
_geom_angle_site_symmetry_1
_geom_angle_site_symmetry_2
_geom_angle_site_symmetry_3
_geom_angle
_geom_angle_publ_flag
C2 S1 C3 . . . 88.9(2) no
C5 O1 C6 . . . 115.8(3) no
N3 O3 C7 . . . 107.2(3) no
C8 O4 C9 . . . 116.6(4) no
C1 N1 C3 . . . 109.6(3) no
O3 N3 C4 . . . 110.6(3) no
C3 N2 H2B . . . 120.00 no
H2A N2 H2B . . . 120.00 no
C3 N2 H2A . . . 120.00 no
N1 C1 C2 . . . 116.2(4) no
N1 C1 C4 . . . 119.0(3) no
C2 C1 C4 . . . 124.7(3) no
S1 C2 C1 . . . 110.4(3) no
N1 C3 N2 . . . 124.4(3) no
S1 C3 N2 . . . 120.7(4) no
S1 C3 N1 . . . 114.9(3) no
N3 C4 C1 . . . 118.7(4) no
N3 C4 C5 . . . 123.9(5) no
C1 C4 C5 . . . 117.4(4) no
O2 C5 C4 . . . 122.8(4) no
O1 C5 O2 . . . 125.6(4) no
O1 C5 C4 . . . 111.6(4) no
O3 C7 C8 . . . 111.1(3) no
O4 C8 O5 . . . 124.3(4) no
O4 C8 C7 . . . 109.5(3) no
O5 C8 C7 . . . 126.2(4) no
S1 C2 H2 . . . 125.00 no
C1 C2 H2 . . . 125.00 no
O1 C6 H6A . . . 109.00 no
O1 C6 H6B . . . 109.00 no
O1 C6 H6C . . . 109.00 no
H6A C6 H6B . . . 109.00 no
H6A C6 H6C . . . 110.00 no
H6B C6 H6C . . . 109.00 no
O3 C7 H7A . . . 109.00 no
O3 C7 H7B . . . 109.00 no
C8 C7 H7A . . . 109.00 no
C8 C7 H7B . . . 109.00 no
H7A C7 H7B . . . 108.00 no
O4 C9 H9A . . . 109.00 no
O4 C9 H9B . . . 109.00 no
O4 C9 H9C . . . 109.00 no
H9A C9 H9B . . . 110.00 no
H9A C9 H9C . . . 110.00 no
H9B C9 H9C . . . 109.00 no

loop_
_geom_bond_atom_site_label_1
_geom_bond_atom_site_label_2
_geom_bond_site_symmetry_1
_geom_bond_site_symmetry_2
_geom_bond_distance
_geom_bond_publ_flag
S1 C2 . . 1.710(4) no
S1 C3 . . 1.748(4) no
O1 C5 . . 1.318(5) no
O1 C6 . . 1.451(6) no
O2 C5 . . 1.184(6) no
O3 N3 . . 1.431(5) no
O3 C7 . . 1.413(4) no
O4 C8 . . 1.327(6) no
O4 C9 . . 1.443(6) no
O5 C8 . . 1.189(5) no
N1 C1 . . 1.390(5) no
N1 C3 . . 1.303(7) no
N2 C3 . . 1.341(6) no
N3 C4 . . 1.281(5) no
N2 H2A . . 0.8600 no
N2 H2B . . 0.8600 no
C1 C2 . . 1.349(5) no
C1 C4 . . 1.449(7) no
C4 C5 . . 1.509(6) no
C7 C8 . . 1.505(6) no
C2 H2 . . 0.9300 no
C6 H6A . . 0.9600 no
C6 H6B . . 0.9600 no
C6 H6C . . 0.9600 no
C7 H7A . . 0.9700 no
C7 H7B . . 0.9700 no
C9 H9A . . 0.9600 no
C9 H9B . . 0.9600 no
C9 H9C . . 0.9600 no

loop_
_geom_contact_atom_site_label_1
_geom_contact_atom_site_label_2
_geom_contact_distance
_geom_contact_site_symmetry_1
_geom_contact_site_symmetry_2
_geom_contact_publ_flag
S1 N1 2.583(4) . . no
S1 O5 3.446(4) . 3_566 no
S1 N3 3.486(4) . 3_566 no
S1 C8 3.649(6) . 3_566 no
S1 C9 3.605(5) . 4_464 no
S1 H9C 3.1100 . 4_464 no
O1 O3 3.054(4) . . no
O1 N3 3.111(4) . . no
O2 N3 3.257(4) . . no
O2 C6 3.337(5) . 1_545 no
O3 C6 3.408(5) . 1_545 no
O3 C8 3.231(6) . 3_666 no
O3 C7 3.284(5) . 3_666 no
O3 O5 2.747(4) . . no
O3 O1 3.054(4) . . no
O4 C6 3.385(6) . 3_666 no
O5 S1 3.446(4) . 3_566 no
O5 N3 3.100(4) . . no
O5 N2 3.097(5) . 3_566 no
O5 O3 2.747(4) . . no
O1 H7A 2.8500 . 3_666 no
O2 H6B 2.6600 . . no
O2 H6A 2.7000 . 1_545 no
O2 H6C 2.6000 . . no
O2 H2 2.9100 . 2_545 no
O2 H6B 2.8100 . 2_545 no
O3 H7A 2.7400 . 3_666 no
O3 H6A 2.5300 . 1_545 no
O4 H6C 2.5100 . 3_666 no
O5 H9C 2.6500 . . no
O5 H7B 2.8300 . 1_565 no
O5 H9B 2.6100 . . no
O5 H2B 2.2700 . 3_566 no
O5 H7A 2.8800 . 3_666 no
N1 S1 2.583(4) . . no
N1 N3 2.768(6) . . no
N1 N2 3.057(5) . 3_556 no
N2 N3 3.250(5) . 3_556 no
N2 O5 3.097(5) . 3_566 no
N2 N1 3.057(5) . 3_556 no
N3 O5 3.100(4) . . no
N3 N2 3.250(5) . 3_556 no
N3 O1 3.111(4) . . no
N3 O2 3.257(4) . . no
N3 S1 3.486(4) . 3_566 no
N3 N1 2.768(6) . . no
N1 H2A 2.2200 . 3_556 no
N2 H9A 2.9300 . 4_454 no
N3 H6A 2.7700 . 1_545 no
N3 H2A 2.6800 . 3_556 no
C1 C3 3.430(5) . 3_566 no
C2 C6 3.443(6) . 2_545 no
C3 C1 3.430(5) . 3_566 no
C6 O3 3.408(5) . 1_565 no
C6 O4 3.385(6) . 3_666 no
C6 O2 3.337(5) . 1_565 no
C6 C2 3.443(6) . 2_555 no
C7 C7 3.530(5) . 3_666 no
C7 O3 3.284(5) . 3_666 no
C8 O3 3.231(6) . 3_666 no
C8 S1 3.649(6) . 3_566 no
C9 S1 3.605(5) . 4_665 no
C2 H6B 2.7800 . 2_545 no
C3 H9A 3.0700 . 4_454 no
C4 H6A 2.9300 . 1_545 no
C5 H6A 3.0000 . 1_545 no
C5 H2 2.7500 . . no
H2 C5 2.7500 . . no
H2 O2 2.9100 . 2_555 no
H2A N1 2.2200 . 3_556 no
H2A N3 2.6800 . 3_556 no
H2B O5 2.2700 . 3_566 no
H6A O2 2.7000 . 1_565 no
H6A O3 2.5300 . 1_565 no
H6A N3 2.7700 . 1_565 no
H6A C4 2.9300 . 1_565 no
H6A C5 3.0000 . 1_565 no
H6B O2 2.6600 . . no
H6B O2 2.8100 . 2_555 no
H6B C2 2.7800 . 2_555 no
H6C O2 2.6000 . . no
H6C O4 2.5100 . 3_666 no
H7A O1 2.8500 . 3_666 no
H7A O3 2.7400 . 3_666 no
H7A O5 2.8800 . 3_666 no
H7B O5 2.8300 . 1_545 no
H9A N2 2.9300 . 4_655 no
H9A C3 3.0700 . 4_655 no
H9B O5 2.6100 . . no
H9C O5 2.6500 . . no
H9C S1 3.1100 . 4_665 no

loop_
_geom_hbond_atom_site_label_D
_geom_hbond_atom_site_label_H
_geom_hbond_atom_site_label_A
_geom_hbond_site_symmetry_A
_geom_hbond_distance_DH
_geom_hbond_distance_HA
_geom_hbond_distance_DA
_geom_hbond_angle_DHA
_geom_hbond_publ_flag
N2 H2A N1 3_556 0.86 2.22 3.057(5) 163 yes
N2 H2B O5 3_566 0.86 2.27 3.097(5) 160 yes
C6 H6A O3 1_565 0.96 2.53 3.408(5) 152 yes
C6 H6C O4 3_666 0.96 2.51 3.385(6) 152 yes

loop_
_geom_torsion_atom_site_label_1
_geom_torsion_atom_site_label_2
_geom_torsion_atom_site_label_3
_geom_torsion_atom_site_label_4
_geom_torsion_site_symmetry_1
_geom_torsion_site_symmetry_2
_geom_torsion_site_symmetry_3
_geom_torsion_site_symmetry_4
_geom_torsion
_geom_torsion_publ_flag
C3 S1 C2 C1 . . . . -0.1(3) no
C2 S1 C3 N1 . . . . 0.4(3) no
C2 S1 C3 N2 . . . . -178.8(3) no
C6 O1 C5 O2 . . . . 4.4(8) no
C6 O1 C5 C4 . . . . -174.3(4) no
C7 O3 N3 C4 . . . . 163.2(3) no
N3 O3 C7 C8 . . . . -76.2(4) no
C9 O4 C8 O5 . . . . -4.5(8) no
C9 O4 C8 C7 . . . . 174.4(4) no
C3 N1 C1 C2 . . . . 0.6(4) no
C3 N1 C1 C4 . . . . 177.8(3) no
C1 N1 C3 S1 . . . . -0.6(4) no
C1 N1 C3 N2 . . . . 178.6(3) no
O3 N3 C4 C1 . . . . 178.8(3) no
O3 N3 C4 C5 . . . . 0.9(5) no
N1 C1 C2 S1 . . . . -0.3(4) no
C4 C1 C2 S1 . . . . -177.4(3) no
N1 C1 C4 N3 . . . . -19.6(5) no
N1 C1 C4 C5 . . . . 158.5(3) no
C2 C1 C4 N3 . . . . 157.4(4) no
C2 C1 C4 C5 . . . . -24.5(5) no
N3 C4 C5 O1 . . . . -83.5(5) no
N3 C4 C5 O2 . . . . 97.7(6) no
C1 C4 C5 O1 . . . . 98.6(5) no
C1 C4 C5 O2 . . . . -80.2(6) no
O3 C7 C8 O4 . . . . 170.8(4) no
O3 C7 C8 O5 . . . . -10.3(7) no

loop_
_cod_related_entry_id
_cod_related_entry_database
_cod_related_entry_code
1 ChemSpider 24741884
